data_4327504
loop_
_publ_author_name
'Jaehong Han'
'Dimitri Coucouvanis'

_publ_section_title
;
 Synthesis and Structure of Singly Bridged and Doubly Bridged [MoFe3S4]
 Double Cubanes with Bidentate Phosphine Ligands
;
_journal_name_full 'Inorganic Chemistry'
_journal_page_first 2738
_journal_page_last 2746
_journal_paper_doi 10.1021/ic010913+
_journal_volume 41
_journal_year 2002
_chemical_formula_moiety Fe(dmpe)2(MeCN)Cl
_chemical_formula_sum 'C38 H55 B Cl Fe N P4'
_chemical_formula_weight 751.82
_chemical_name_systematic
;
  Iron bis(bis(dimethylphosphino)ethane)acetonitrilechloride
;
_space_group_IT_number 14
_symmetry_cell_setting monoclinic
_symmetry_space_group_name_Hall '-P 2ybc'
_symmetry_space_group_name_H-M 'P 1 21/c 1'
_atom_sites_solution_hydrogens geom
_atom_sites_solution_primary direct
_atom_sites_solution_secondary difmap
_audit_creation_method SHELXL-97
_cell_angle_alpha 90.00
_cell_angle_beta 94.75(3)
_cell_angle_gamma 90.00
_cell_formula_units_Z 4
_cell_length_a 14.781(3)
_cell_length_b 14.847(3)
_cell_length_c 18.490(4)
_cell_measurement_temperature 293(2)
_cell_volume 4043.8(15)
_computing_cell_refinement 'Bruker XSCANS'
_computing_data_collection 'Bruker XSCANS'
_computing_data_reduction 'Bruker SHELXTL'
_computing_molecular_graphics 'Bruker SHELXTL'
_computing_publication_material 'Bruker SHELXTL'
_computing_structure_refinement 'SHELXL-97 (Sheldrick, 1997)'
_computing_structure_solution 'SHELXS-97 (Sheldrick, 1990)'
_diffrn_ambient_temperature 293(2)
_diffrn_measured_fraction_theta_full 0.517
_diffrn_measured_fraction_theta_max 0.517
_diffrn_measurement_device_type 'Bruker P4'
_diffrn_measurement_method '\w scans'
_diffrn_radiation_monochromator graphite
_diffrn_radiation_source 'fine-focus sealed tube'
_diffrn_radiation_type MoK\a
_diffrn_radiation_wavelength 0.71073
_diffrn_reflns_av_R_equivalents 0.0238
_diffrn_reflns_av_sigmaI/netI 0.0296
_diffrn_reflns_limit_h_max 15
_diffrn_reflns_limit_h_min 0
_diffrn_reflns_limit_k_max 12
_diffrn_reflns_limit_k_min 0
_diffrn_reflns_limit_l_max 15
_diffrn_reflns_limit_l_min -15
_diffrn_reflns_number 2894
_diffrn_reflns_theta_full 22.54
_diffrn_reflns_theta_max 22.54
_diffrn_reflns_theta_min 1.95
_exptl_absorpt_coefficient_mu 0.624
_exptl_absorpt_correction_type none
_exptl_crystal_colour dark_red
_exptl_crystal_density_diffrn 1.235
_exptl_crystal_description rhombic
_exptl_crystal_F_000 1592
_exptl_crystal_size_max 0.3
_exptl_crystal_size_mid 0.2
_exptl_crystal_size_min 0.2
_refine_diff_density_max 2.309
_refine_diff_density_min -0.478
_refine_diff_density_rms 0.142
_refine_ls_extinction_coef 0.008(3)
_refine_ls_extinction_expression Fc^*^=kFc[1+0.001xFc^2^\l^3^/sin(2\q)]^-1/4^
_refine_ls_extinction_method SHELXL
_refine_ls_goodness_of_fit_ref 1.624
_refine_ls_hydrogen_treatment mixed
_refine_ls_matrix_type full
_refine_ls_number_parameters 416
_refine_ls_number_reflns 2749
_refine_ls_number_restraints 0
_refine_ls_restrained_S_all 1.624
_refine_ls_R_factor_all 0.1160
_refine_ls_R_factor_gt 0.1042
_refine_ls_shift/su_max 0.011
_refine_ls_shift/su_mean 0.002
_refine_ls_structure_factor_coef Fsqd
_refine_ls_weighting_details 'calc w=1/[\s^2^(Fo^2^)+(0.1000P)^2^+0.0000P] where P=(Fo^2^+2Fc^2^)/3'
_refine_ls_weighting_scheme calc
_refine_ls_wR_factor_gt 0.3264
_refine_ls_wR_factor_ref 0.3432
_reflns_number_gt 2267
_reflns_number_total 2749
_reflns_threshold_expression >2sigma(I)
_cod_data_source_file ic0109132B_3.cif
_cod_data_source_block compound7
_cod_original_cell_volume 4043.6(14)
_cod_database_code 4327504

loop_
_symmetry_equiv_pos_as_xyz
'x, y, z'
'-x, y+1/2, -z+1/2'
'-x, -y, -z'
'x, -y-1/2, z-1/2'

loop_
_atom_site_label
_atom_site_type_symbol
_atom_site_fract_x
_atom_site_fract_y
_atom_site_fract_z
_atom_site_U_iso_or_equiv
_atom_site_adp_type
_atom_site_occupancy
_atom_site_symmetry_multiplicity
_atom_site_calc_flag
_atom_site_refinement_flags
Fe1 Fe 0.83997(12) 0.67137(13) 0.66976(10) 0.0488(12) Uani 1 1 d .
Cl1 Cl 0.95015(15) 0.58942(17) 0.75090(14) 0.0169(12) Uani 1 1 d .
P1 P 0.8948(3) 0.8001(3) 0.7179(2) 0.0638(16) Uani 1 1 d .
P2 P 0.9474(3) 0.6909(3) 0.5925(2) 0.0632(16) Uani 1 1 d .
P3 P 0.7868(3) 0.5422(3) 0.6187(2) 0.0669(16) Uani 1 1 d .
P4 P 0.7383(3) 0.6480(3) 0.7514(2) 0.0631(16) Uani 1 1 d .
N1 N 0.7543(8) 0.7382(8) 0.6105(7) 0.053(3) Uani 1 1 d .
B1 B 0.3399(12) 0.6995(12) 0.0796(10) 0.052(5) Uani 1 1 d .
C1 C 0.7023(12) 0.7830(12) 0.5774(10) 0.062(5) Uani 1 1 d .
C2 C 0.6360(11) 0.8362(11) 0.5344(10) 0.082(6) Uani 1 1 d .
H2A H 0.6584 0.8496 0.4884 0.124 Uiso 1 1 calc R
H2B H 0.6253 0.8913 0.5594 0.124 Uiso 1 1 calc R
H2C H 0.5803 0.8030 0.5269 0.124 Uiso 1 1 calc R
C3 C 0.9922(15) 0.8347(17) 0.6747(17) 0.170(13) Uani 1 1 d .
H3A H 0.9776 0.8912 0.6502 0.205 Uiso 1 1 calc R
H3B H 1.0402 0.8471 0.7125 0.205 Uiso 1 1 calc R
C4 C 1.0265(11) 0.7786(15) 0.6261(9) 0.097(7) Uani 1 1 d .
H4A H 1.0809 0.7503 0.6487 0.116 Uiso 1 1 calc R
H4B H 1.0440 0.8138 0.5853 0.116 Uiso 1 1 calc R
C5 C 0.6879(12) 0.5078(12) 0.6645(10) 0.087(6) Uani 1 1 d .
H5A H 0.6345 0.5388 0.6432 0.104 Uiso 1 1 calc R
H5B H 0.6783 0.4436 0.6582 0.104 Uiso 1 1 calc R
C6 C 0.7011(12) 0.5288(11) 0.7414(12) 0.095(6) Uani 1 1 d .
H6A H 0.7467 0.4892 0.7650 0.114 Uiso 1 1 calc R
H6B H 0.6448 0.5200 0.7640 0.114 Uiso 1 1 calc R
C7 C 0.935(2) 0.808(2) 0.8112(12) 0.26(2) Uani 1 1 d .
H7A H 0.9556 0.8684 0.8217 0.396 Uiso 1 1 calc R
H7B H 0.9841 0.7667 0.8214 0.396 Uiso 1 1 calc R
H7C H 0.8865 0.7936 0.8408 0.396 Uiso 1 1 calc R
C8 C 0.8247(17) 0.9021(14) 0.7062(19) 0.195(15) Uani 1 1 d .
H8A H 0.8563 0.9519 0.7299 0.293 Uiso 1 1 calc R
H8B H 0.7682 0.8927 0.7272 0.293 Uiso 1 1 calc R
H8C H 0.8130 0.9150 0.6554 0.293 Uiso 1 1 calc R
C9 C 1.0261(15) 0.6038(17) 0.5748(14) 0.158(10) Uani 1 1 d .
H9A H 1.0669 0.6253 0.5408 0.237 Uiso 1 1 calc R
H9B H 0.9936 0.5523 0.5548 0.237 Uiso 1 1 calc R
H9C H 1.0602 0.5870 0.6192 0.237 Uiso 1 1 calc R
C10 C 0.9091(13) 0.729(2) 0.5021(10) 0.149(10) Uani 1 1 d .
H10A H 0.9603 0.7352 0.4737 0.223 Uiso 1 1 calc R
H10B H 0.8799 0.7869 0.5052 0.223 Uiso 1 1 calc R
H10C H 0.8670 0.6867 0.4796 0.223 Uiso 1 1 calc R
C11 C 0.8593(13) 0.4372(11) 0.6288(13) 0.114(8) Uani 1 1 d .
H11A H 0.8277 0.3878 0.6046 0.172 Uiso 1 1 calc R
H11B H 0.8715 0.4232 0.6794 0.172 Uiso 1 1 calc R
H11C H 0.9155 0.4473 0.6076 0.172 Uiso 1 1 calc R
C12 C 0.7550(13) 0.5394(11) 0.5252(9) 0.095(6) Uani 1 1 d .
H12A H 0.7339 0.4801 0.5116 0.142 Uiso 1 1 calc R
H12B H 0.8064 0.5543 0.4990 0.142 Uiso 1 1 calc R
H12C H 0.7072 0.5822 0.5137 0.142 Uiso 1 1 calc R
C13 C 0.7668(15) 0.6551(13) 0.8479(9) 0.104(7) Uani 1 1 d .
H13A H 0.7139 0.6426 0.8729 0.156 Uiso 1 1 calc R
H13B H 0.7885 0.7146 0.8602 0.156 Uiso 1 1 calc R
H13C H 0.8133 0.6119 0.8620 0.156 Uiso 1 1 calc R
C14 C 0.6318(13) 0.7075(13) 0.7377(11) 0.120(8) Uani 1 1 d .
H14A H 0.5942 0.6921 0.7758 0.180 Uiso 1 1 calc R
H14B H 0.6017 0.6908 0.6917 0.180 Uiso 1 1 calc R
H14C H 0.6430 0.7712 0.7385 0.180 Uiso 1 1 calc R
C15 C 0.4089(10) 0.6248(10) 0.1161(9) 0.048(5) Uani 1 1 d .
C16 C 0.4235(10) 0.5451(14) 0.0785(10) 0.072(5) Uani 1 1 d .
H16A H 0.3900 0.5355 0.0344 0.087 Uiso 1 1 calc R
C17 C 0.4870(10) 0.4776(12) 0.1043(11) 0.074(5) Uani 1 1 d .
H17A H 0.4950 0.4253 0.0779 0.089 Uiso 1 1 calc R
C18 C 0.5368(10) 0.4931(15) 0.1708(11) 0.077(5) Uani 1 1 d .
H18A H 0.5779 0.4500 0.1897 0.093 Uiso 1 1 calc R
C19 C 0.5255(11) 0.5704(13) 0.2080(10) 0.063(5) Uani 1 1 d .
H19A H 0.5606 0.5815 0.2513 0.076 Uiso 1 1 calc R
C20 C 0.4624(11) 0.6321(12) 0.1817(8) 0.054(4) Uani 1 1 d .
H20A H 0.4544 0.6830 0.2098 0.065 Uiso 1 1 calc R
C21 C 0.2481(9) 0.6545(11) 0.0340(9) 0.049(4) Uani 1 1 d .
C22 C 0.2134(11) 0.5732(12) 0.0513(10) 0.065(5) Uani 1 1 d .
H22A H 0.2433 0.5412 0.0893 0.078 Uiso 1 1 calc R
C23 C 0.1385(15) 0.5359(14) 0.0171(12) 0.099(7) Uani 1 1 d .
H23A H 0.1170 0.4808 0.0324 0.119 Uiso 1 1 calc R
C24 C 0.0951(11) 0.5792(18) -0.0396(13) 0.092(7) Uani 1 1 d .
H24A H 0.0448 0.5531 -0.0649 0.110 Uiso 1 1 calc R
C25 C 0.1254(13) 0.6617(17) -0.0596(10) 0.080(6) Uani 1 1 d .
H25A H 0.0945 0.6924 -0.0979 0.096 Uiso 1 1 calc R
C26 C 0.2014(10) 0.7000(12) -0.0236(10) 0.064(5) Uani 1 1 d .
H26A H 0.2215 0.7562 -0.0378 0.077 Uiso 1 1 calc R
C27 C 0.3989(9) 0.7588(12) 0.0249(10) 0.058(5) Uani 1 1 d .
C28 C 0.4002(11) 0.7353(11) -0.0487(11) 0.069(5) Uani 1 1 d .
H28A H 0.3652 0.6880 -0.0685 0.082 Uiso 1 1 calc R
C29 C 0.4595(13) 0.7888(15) -0.0937(10) 0.084(6) Uani 1 1 d .
H29A H 0.4616 0.7753 -0.1427 0.101 Uiso 1 1 calc R
C30 C 0.5121(12) 0.8594(14) -0.0626(17) 0.089(7) Uani 1 1 d .
H30A H 0.5491 0.8926 -0.0909 0.107 Uiso 1 1 calc R
C31 C 0.5094(12) 0.8788(13) 0.0061(15) 0.079(6) Uani 1 1 d .
H31A H 0.5451 0.9261 0.0253 0.095 Uiso 1 1 calc R
C32 C 0.4560(11) 0.8323(12) 0.0518(10) 0.068(5) Uani 1 1 d .
H32A H 0.4570 0.8488 0.1004 0.081 Uiso 1 1 calc R
C33 C 0.2983(9) 0.7636(13) 0.1418(9) 0.049(4) Uani 1 1 d .
C34 C 0.2794(12) 0.8511(14) 0.1348(10) 0.069(5) Uani 1 1 d .
H34A H 0.2905 0.8800 0.0918 0.083 Uiso 1 1 calc R
C35 C 0.2439(13) 0.9003(13) 0.1892(16) 0.094(6) Uani 1 1 d .
H35A H 0.2310 0.9610 0.1810 0.113 Uiso 1 1 calc R
C36 C 0.2274(12) 0.8653(17) 0.2521(12) 0.085(6) Uani 1 1 d .
H36A H 0.2069 0.9015 0.2884 0.103 Uiso 1 1 calc R
C37 C 0.2404(12) 0.7767(16) 0.2635(10) 0.080(6) Uani 1 1 d .
H37A H 0.2264 0.7491 0.3064 0.096 Uiso 1 1 calc R
C38 C 0.2767(11) 0.7273(11) 0.2067(13) 0.072(5) Uani 1 1 d .
H38A H 0.2866 0.6660 0.2140 0.086 Uiso 1 1 calc R

loop_
_atom_site_aniso_label
_atom_site_aniso_U_11
_atom_site_aniso_U_22
_atom_site_aniso_U_33
_atom_site_aniso_U_23
_atom_site_aniso_U_13
_atom_site_aniso_U_12
Fe1 0.0436(15) 0.058(2) 0.0436(19) 0.0058(11) -0.0054(12) 0.0043(11)
Cl1 0.0128(14) 0.022(2) 0.012(2) 0.0218(14) -0.0184(13) 0.0120(13)
P1 0.072(3) 0.069(3) 0.050(3) -0.001(2) -0.001(2) -0.007(3)
P2 0.055(3) 0.086(4) 0.048(3) -0.003(2) 0.001(2) -0.002(2)
P3 0.064(3) 0.062(3) 0.072(3) -0.004(3) -0.010(3) 0.007(2)
P4 0.063(3) 0.067(3) 0.058(3) 0.008(2) 0.002(2) 0.000(2)
N1 0.048(8) 0.052(9) 0.060(9) 0.006(7) 0.006(7) 0.004(7)
B1 0.060(12) 0.042(12) 0.052(13) -0.003(11) 0.001(11) -0.001(11)
C1 0.057(10) 0.059(12) 0.070(13) 0.007(10) 0.016(10) 0.015(10)
C2 0.068(11) 0.081(13) 0.096(14) 0.037(11) -0.004(11) 0.034(11)
C3 0.114(19) 0.18(3) 0.24(3) -0.08(2) 0.11(2) -0.051(17)
C4 0.056(10) 0.17(2) 0.060(12) -0.022(14) 0.002(10) -0.041(13)
C5 0.092(13) 0.089(14) 0.080(15) -0.022(11) 0.008(11) -0.026(11)
C6 0.089(13) 0.074(13) 0.120(19) -0.006(12) -0.006(13) -0.026(11)
C7 0.37(5) 0.36(5) 0.060(17) -0.02(2) -0.05(2) -0.26(4)
C8 0.15(2) 0.083(17) 0.34(4) -0.09(2) -0.08(2) 0.030(16)
C9 0.121(19) 0.19(3) 0.17(3) -0.04(2) 0.055(18) 0.042(19)
C10 0.092(15) 0.28(3) 0.076(15) 0.052(19) 0.020(13) -0.021(19)
C11 0.116(16) 0.053(12) 0.17(2) -0.029(13) -0.011(16) 0.016(11)
C12 0.120(15) 0.075(13) 0.089(14) -0.024(11) 0.007(12) 0.004(12)
C13 0.149(19) 0.107(15) 0.058(13) -0.001(11) 0.024(12) -0.002(13)
C14 0.131(17) 0.114(16) 0.123(18) 0.022(14) 0.062(15) 0.062(14)
C15 0.059(10) 0.022(10) 0.070(14) -0.019(10) 0.039(12) -0.001(8)
C16 0.047(10) 0.094(16) 0.074(13) 0.037(14) 0.003(9) 0.000(11)
C17 0.044(9) 0.065(13) 0.113(17) -0.007(12) 0.000(12) 0.002(10)
C18 0.045(10) 0.103(19) 0.081(15) 0.013(13) -0.013(11) 0.007(11)
C19 0.070(12) 0.056(11) 0.058(12) -0.003(12) -0.023(10) 0.014(10)
C20 0.056(10) 0.083(14) 0.019(10) -0.003(9) -0.018(9) -0.010(11)
C21 0.035(8) 0.053(11) 0.062(13) 0.010(9) 0.015(10) 0.004(9)
C22 0.037(9) 0.063(13) 0.089(13) 0.009(11) -0.028(10) -0.005(9)
C23 0.095(15) 0.112(17) 0.085(15) 0.034(14) -0.026(14) 0.002(15)
C24 0.045(10) 0.14(2) 0.091(18) -0.057(16) 0.009(13) -0.020(14)
C25 0.054(12) 0.133(19) 0.052(13) 0.015(12) -0.002(11) 0.018(13)
C26 0.030(8) 0.090(13) 0.070(12) 0.025(12) -0.011(9) 0.001(10)
C27 0.050(10) 0.085(14) 0.040(13) 0.014(11) 0.005(9) 0.022(11)
C28 0.068(11) 0.075(13) 0.061(15) 0.000(11) -0.004(11) 0.025(10)
C29 0.070(12) 0.129(17) 0.056(13) 0.028(14) 0.020(12) 0.020(14)
C30 0.051(12) 0.083(16) 0.13(2) 0.035(15) -0.020(14) -0.012(11)
C31 0.065(13) 0.103(17) 0.066(15) 0.015(15) -0.017(12) -0.017(12)
C32 0.057(10) 0.074(12) 0.067(13) 0.008(11) -0.021(11) -0.023(10)
C33 0.057(9) 0.046(14) 0.043(13) 0.021(10) -0.002(9) 0.004(9)
C34 0.099(14) 0.049(14) 0.060(14) 0.021(12) 0.005(11) 0.020(11)
C35 0.116(16) 0.076(15) 0.096(18) 0.001(17) 0.038(14) 0.044(12)
C36 0.102(15) 0.09(2) 0.067(18) -0.022(14) 0.028(12) 0.029(13)
C37 0.100(14) 0.059(16) 0.086(16) -0.017(13) 0.032(12) 0.026(11)
C38 0.073(12) 0.033(11) 0.106(17) 0.012(15) -0.007(12) -0.009(10)

loop_
_atom_type_symbol
_atom_type_description
_atom_type_scat_dispersion_real
_atom_type_scat_dispersion_imag
_atom_type_scat_source
C C 0.0033 0.0016 'International Tables Vol C Tables 4.2.6.8 and 6.1.1.4'
H H 0.0000 0.0000 'International Tables Vol C Tables 4.2.6.8 and 6.1.1.4'
B B 0.0013 0.0007 'International Tables Vol C Tables 4.2.6.8 and 6.1.1.4'
P P 0.1023 0.0942 'International Tables Vol C Tables 4.2.6.8 and 6.1.1.4'
Cl Cl 0.1484 0.1585 'International Tables Vol C Tables 4.2.6.8 and 6.1.1.4'
Fe Fe 0.3463 0.8444 'International Tables Vol C Tables 4.2.6.8 and 6.1.1.4'
N N 0.0061 0.0033 'International Tables Vol C Tables 4.2.6.8 and 6.1.1.4'

loop_
_geom_angle_atom_site_label_1
_geom_angle_atom_site_label_2
_geom_angle_atom_site_label_3
_geom_angle
N1 Fe1 P1 89.1(4)
N1 Fe1 P2 92.2(4)
P1 Fe1 P2 83.69(17)
N1 Fe1 P4 91.0(4)
P1 Fe1 P4 96.07(18)
P2 Fe1 P4 176.79(18)
N1 Fe1 P3 90.6(4)
P1 Fe1 P3 178.49(19)
P2 Fe1 P3 94.83(18)
P4 Fe1 P3 85.42(18)
N1 Fe1 Cl1 177.5(4)
P1 Fe1 Cl1 88.87(14)
P2 Fe1 Cl1 89.11(14)
P4 Fe1 Cl1 87.68(14)
P3 Fe1 Cl1 91.44(14)
C3 P1 C7 101.4(14)
C3 P1 C8 100.3(14)
C7 P1 C8 101.4(17)
C3 P1 Fe1 110.4(9)
C7 P1 Fe1 121.6(10)
C8 P1 Fe1 118.5(7)
C9 P2 C10 102.6(12)
C9 P2 C4 99.7(11)
C10 P2 C4 103.4(10)
C9 P2 Fe1 122.0(9)
C10 P2 Fe1 116.5(6)
C4 P2 Fe1 110.1(6)
C12 P3 C5 107.0(9)
C12 P3 C11 100.4(9)
C5 P3 C11 101.1(9)
C12 P3 Fe1 119.3(6)
C5 P3 Fe1 108.0(6)
C11 P3 Fe1 119.0(6)
C13 P4 C14 103.8(10)
C13 P4 C6 101.3(9)
C14 P4 C6 101.8(10)
C13 P4 Fe1 122.9(7)
C14 P4 Fe1 117.1(7)
C6 P4 Fe1 106.9(7)
C1 N1 Fe1 176.0(13)
C15 B1 C27 106.0(12)
C15 B1 C33 111.3(13)
C27 B1 C33 111.5(14)
C15 B1 C21 113.2(12)
C27 B1 C21 110.7(13)
C33 B1 C21 104.3(11)
N1 C1 C2 177.9(19)
C4 C3 P1 118.8(17)
C3 C4 P2 113.6(14)
C6 C5 P3 110.4(13)
C5 C6 P4 108.4(14)
C20 C15 C16 113.4(14)
C20 C15 B1 127.0(14)
C16 C15 B1 119.4(15)
C15 C16 C17 123.5(17)
C18 C17 C16 117.5(16)
C19 C18 C17 120.5(16)
C18 C19 C20 119.7(15)
C19 C20 C15 125.3(15)
C22 C21 C26 115.9(14)
C22 C21 B1 122.7(15)
C26 C21 B1 121.3(14)
C23 C22 C21 124.4(16)
C24 C23 C22 119.3(19)
C23 C24 C25 119.5(18)
C24 C25 C26 120.7(17)
C25 C26 C21 120.0(15)
C28 C27 C32 117.8(14)
C28 C27 B1 120.8(16)
C32 C27 B1 121.2(16)
C27 C28 C29 117.7(16)
C30 C29 C28 120.2(17)
C31 C30 C29 120(2)
C30 C31 C32 123.2(19)
C31 C32 C27 120.9(16)
C34 C33 C38 113.8(15)
C34 C33 B1 125.6(17)
C38 C33 B1 120.5(17)
C33 C34 C35 122.3(16)
C36 C35 C34 123.0(18)
C35 C36 C37 119.5(18)
C36 C37 C38 116.5(17)
C33 C38 C37 124.8(15)

loop_
_geom_bond_atom_site_label_1
_geom_bond_atom_site_label_2
_geom_bond_distance
Fe1 N1 1.886(14)
Fe1 P1 2.232(5)
Fe1 P2 2.240(4)
Fe1 P4 2.242(5)
Fe1 P3 2.250(5)
Fe1 Cl1 2.445(3)
P1 C3 1.78(2)
P1 C7 1.78(2)
P1 C8 1.84(2)
P2 C9 1.79(2)
P2 C10 1.812(19)
P2 C4 1.825(17)
P3 C12 1.755(18)
P3 C5 1.822(16)
P3 C11 1.892(17)
P4 C13 1.803(18)
P4 C14 1.805(18)
P4 C6 1.859(17)
N1 C1 1.154(18)
B1 C15 1.62(2)
B1 C27 1.64(2)
B1 C33 1.65(2)
B1 C21 1.68(2)
C1 C2 1.44(2)
C3 C4 1.35(2)
C5 C6 1.45(2)
C15 C20 1.397(19)
C15 C16 1.40(2)
C16 C17 1.43(2)
C17 C18 1.40(2)
C18 C19 1.36(2)
C19 C20 1.37(2)
C21 C22 1.360(19)
C21 C26 1.39(2)
C22 C23 1.35(2)
C23 C24 1.34(3)
C24 C25 1.37(2)
C25 C26 1.38(2)
C27 C28 1.41(2)
C27 C32 1.44(2)
C28 C29 1.49(2)
C29 C30 1.40(2)
C30 C31 1.31(2)
C31 C32 1.39(2)
C33 C34 1.33(2)
C33 C38 1.38(2)
C34 C35 1.38(2)
C35 C36 1.31(2)
C36 C37 1.34(2)
C37 C38 1.42(2)
